data_7120911
loop_
_publ_author_name
'Kulmaczewski, Rafal'
'Trzop, Elzbieta'
'Kershaw Cook, Laurence J.'
'Collet, Eric'
'CHASTANET, Guillaume'
'Halcrow, Malcolm'

_publ_section_title
;
 Role of Symmetry Breaking in the Structural Trapping of Light-Induced
 Excited Spin States
;
_journal_name_full 'Chemical Communications'
_journal_paper_doi 10.1039/C7CC07990G
_journal_year 2017
_chemical_formula_moiety 'C28 H30 Fe N10 S2, 2(B F4), C H3 N O2'
_chemical_formula_sum 'C29 H33 B2 F8 Fe N11 O2 S2'
_chemical_formula_weight 861.25
_chemical_melting_point ?
_space_group_crystal_system monoclinic
_space_group_IT_number 14
_space_group_name_Hall '-P 2ybc'
_space_group_name_H-M_alt 'P 1 21/c 1'
_symmetry_space_group_name_Hall '-P 2ybc'
_symmetry_space_group_name_H-M 'P 1 21/c 1'
_atom_sites_solution_hydrogens geom
_atom_sites_solution_primary dual
_atom_sites_solution_secondary difmap
_audit_update_record
;
2017-07-28 deposited with the CCDC.
2017-11-20 downloaded from the CCDC.
;
_cell_angle_alpha 90
_cell_angle_beta 100.942(3)
_cell_angle_gamma 90
_cell_formula_units_Z 4
_cell_length_a 19.7391(7)
_cell_length_b 11.9252(4)
_cell_length_c 16.0160(5)
_cell_measurement_reflns_used 2416
_cell_measurement_temperature 100(2)
_cell_measurement_theta_max 25.3170
_cell_measurement_theta_min 3.0060
_cell_volume 3701.5(2)
_computing_cell_refinement 'CrysAlisPro 1.171.38.41 (Rigaku OD, 2015)'
_computing_data_collection 'CrysAlisPro 1.171.37.31c (Rigaku OD, 2014)'
_computing_data_reduction 'CrysAlisPro 1.171.38.41 (Rigaku OD, 2015)'
_computing_molecular_graphics 'Mercury3.9 (2016)'
_computing_publication_material 'Olex2 (Dolomanov et al., 2009)'
_computing_structure_refinement 'ShelXL (Sheldrick, 2015)'
_computing_structure_solution 'ShelXT (Sheldrick, 2015)'
_diffrn_ambient_temperature 100(2)
_diffrn_detector 'CCD plate'
_diffrn_detector_area_resol_mean 16.1852
_diffrn_detector_type Sapphire3
_diffrn_measured_fraction_theta_full 0.998
_diffrn_measured_fraction_theta_max 0.999
_diffrn_measurement_details
;
List of Runs (angles in degrees, time in seconds):

  # Type    Start    End  Width  t~exp~   \w     \q     \k     \f   Frames
#--------------------------------------------------------------------------
  1  \w     -4.00  97.00   1.00   10.00    --   23.49  38.00-120.00  101
  2  \w    -21.00  22.00   1.00   10.00    --  -21.46 -99.00-150.00   43
  3  \w    -83.00 -34.00   1.00   10.00    --  -21.46 -19.00-120.00   49
  4  \w   -104.00 -45.00   1.00   10.00    --  -21.46 178.00  30.00   59
;
_diffrn_measurement_device 'four-circle diffractometer'
_diffrn_measurement_device_type 'Xcalibur, Sapphire3'
_diffrn_measurement_method '\w scans'
_diffrn_orient_matrix_type 'CrysAlisPro convention (1999,Acta A55,543-557)'
_diffrn_orient_matrix_UB_11 0.0006578000
_diffrn_orient_matrix_UB_12 -0.0594618000
_diffrn_orient_matrix_UB_13 -0.0007965000
_diffrn_orient_matrix_UB_21 0.0051500000
_diffrn_orient_matrix_UB_22 -0.0013067000
_diffrn_orient_matrix_UB_23 0.0364809000
_diffrn_orient_matrix_UB_31 -0.0448031000
_diffrn_orient_matrix_UB_32 -0.0010378000
_diffrn_orient_matrix_UB_33 -0.0028020000
_diffrn_radiation_monochromator graphite
_diffrn_radiation_probe x-ray
_diffrn_radiation_type MoK\a
_diffrn_radiation_wavelength 0.71073
_diffrn_reflns_av_R_equivalents 0.0692
_diffrn_reflns_av_unetI/netI 0.1385
_diffrn_reflns_Laue_measured_fraction_full 0.998
_diffrn_reflns_Laue_measured_fraction_max 0.999
_diffrn_reflns_limit_h_max 25
_diffrn_reflns_limit_h_min -15
_diffrn_reflns_limit_k_max 15
_diffrn_reflns_limit_k_min -13
_diffrn_reflns_limit_l_max 20
_diffrn_reflns_limit_l_min -20
_diffrn_reflns_number 16453
_diffrn_reflns_point_group_measured_fraction_full 0.998
_diffrn_reflns_point_group_measured_fraction_max 0.999
_diffrn_reflns_theta_full 25.242
_diffrn_reflns_theta_max 26.998
_diffrn_reflns_theta_min 2.975
_diffrn_source 'fine-focus sealed X-ray tube'
_diffrn_source_type 'Enhance (Mo) X-ray Source'
_exptl_absorpt_coefficient_mu 0.607
_exptl_absorpt_correction_T_max 0.963
_exptl_absorpt_correction_T_min 0.918
_exptl_absorpt_correction_type analytical
_exptl_absorpt_process_details
;
CrysAlisPro 1.171.38.41 (Rigaku Oxford Diffraction, 2015)
Analytical numeric absorption correction using a multifaceted crystal
            model based on expressions derived by R.C. Clark & J.S. Reid.
(Clark, R. C. & Reid, J. S. (1995). Acta Cryst. A51, 887-897)
Empirical absorption correction using spherical harmonics,
 implemented in SCALE3 ABSPACK scaling algorithm.
;
_exptl_crystal_colour 'dark orange'
_exptl_crystal_colour_modifier dark
_exptl_crystal_colour_primary orange
_exptl_crystal_density_diffrn 1.545
_exptl_crystal_density_meas ?
_exptl_crystal_density_method none
_exptl_crystal_description block
_exptl_crystal_F_000 1760
_exptl_crystal_size_max 0.238
_exptl_crystal_size_mid 0.091
_exptl_crystal_size_min 0.07
_refine_diff_density_max 0.446
_refine_diff_density_min -0.412
_refine_diff_density_rms 0.090
_refine_ls_extinction_method none
_refine_ls_goodness_of_fit_ref 1.008
_refine_ls_hydrogen_treatment constr
_refine_ls_matrix_type full
_refine_ls_number_parameters 558
_refine_ls_number_reflns 8083
_refine_ls_number_restraints 6
_refine_ls_restrained_S_all 1.008
_refine_ls_R_factor_all 0.1363
_refine_ls_R_factor_gt 0.0636
_refine_ls_shift/su_max 0.001
_refine_ls_shift/su_mean 0.000
_refine_ls_structure_factor_coef Fsqd
_refine_ls_weighting_details 'w=1/[\s^2^(Fo^2^)+(0.0076P)^2^] where P=(Fo^2^+2Fc^2^)/3'
_refine_ls_weighting_scheme calc
_refine_ls_wR_factor_gt 0.0696
_refine_ls_wR_factor_ref 0.0888
_reflns_Friedel_coverage 0.000
_reflns_number_gt 4550
_reflns_number_total 8083
_reflns_threshold_expression 'I > 2\s(I)'
_cod_data_source_file c7cc07990g1.cif
_cod_data_source_block rk137MeNO2_100K
_cod_depositor_comments
;
The following automatic conversions were performed:

'_chemical_melting_point' value 'not measured' was changed to '?' -
the value is undefined or not given.

'_exptl_crystal_density_meas' value 'not measured' was changed to '?'
- the value is perceived as not measured.

Automatic conversion script
Id: cif_fix_values 4973 2017-02-22 13:04:09Z antanas 
;
_cod_database_code 7120911
_shelx_space_group_comment
;
The symmetry employed for this shelxl refinement is uniquely defined
by the following loop, which should always be used as a source of
symmetry information in preference to the above space-group names.
They are only intended as comments.
;
_reflns_odcompleteness_completeness 99.79
_reflns_odcompleteness_iscentric 1
_reflns_odcompleteness_theta 26.32

loop_
_space_group_symop_operation_xyz
'x, y, z'
'-x, y+1/2, -z+1/2'
'-x, -y, -z'
'x, -y-1/2, z-1/2'

loop_
_atom_site_label
_atom_site_type_symbol
_atom_site_fract_x
_atom_site_fract_y
_atom_site_fract_z
_atom_site_U_iso_or_equiv
_atom_site_adp_type
_atom_site_occupancy
_atom_site_site_symmetry_order
_atom_site_calc_flag
_atom_site_refinement_flags_posn
_atom_site_refinement_flags_adp
_atom_site_refinement_flags_occupancy
_atom_site_disorder_assembly
_atom_site_disorder_group
Fe1 Fe 0.27649(3) 0.61672(5) 0.43402(3) 0.01793(14) Uani 1 1 d . . . . .
S2 S 0.60082(5) 0.70865(9) 0.49583(6) 0.0252(2) Uani 1 1 d . . . . .
S1 S -0.04113(5) 0.51489(10) 0.28472(6) 0.0349(3) Uani 1 1 d . . . . .
N10 N 0.30663(15) 0.5053(3) 0.35724(16) 0.0189(7) Uani 1 1 d . . . . .
N5 N 0.25581(15) 0.5013(3) 0.51420(16) 0.0187(7) Uani 1 1 d . . . . .
N6 N 0.28266(15) 0.7347(3) 0.52245(16) 0.0187(7) Uani 1 1 d . . . . .
N9 N 0.37650(15) 0.5093(3) 0.35923(16) 0.0195(7) Uani 1 1 d . . . . .
N7 N 0.35023(15) 0.7620(3) 0.55776(16) 0.0167(7) Uani 1 1 d . . . . .
N4 N 0.18791(15) 0.4673(3) 0.49663(17) 0.0177(7) Uani 1 1 d . . . . .
N1 N 0.26071(15) 0.7290(3) 0.34321(16) 0.0188(7) Uani 1 1 d . . . . .
N3 N 0.18057(15) 0.5976(3) 0.39413(16) 0.0174(7) Uani 1 1 d . . . . .
N2 N 0.19314(15) 0.7311(3) 0.29927(17) 0.0195(7) Uani 1 1 d . . . . .
N8 N 0.37337(14) 0.6358(2) 0.46279(16) 0.0158(7) Uani 1 1 d . . . . .
C15 C 0.24498(19) 0.7979(3) 0.5636(2) 0.0242(9) Uani 1 1 d . . . . .
H15 H 0.1970 0.7974 0.5536 0.029 Uiso 1 1 calc R . . . .
C28 C 0.5862(2) 0.9383(3) 0.4898(2) 0.0355(11) Uani 1 1 d . . . . .
H28A H 0.6078 0.9410 0.4409 0.053 Uiso 1 1 calc GR . . . .
H28B H 0.5934 1.0082 0.5199 0.053 Uiso 1 1 calc GR . . . .
H28C H 0.5376 0.9255 0.4718 0.053 Uiso 1 1 calc GR . . . .
C10 C 0.23444(19) 0.3779(3) 0.6115(2) 0.0225(9) Uani 1 1 d . . . . .
H10 H 0.2416 0.3311 0.6589 0.027 Uiso 1 1 calc R . . . .
C7 C 0.07765(18) 0.4946(3) 0.3962(2) 0.0228(9) Uani 1 1 d . . . . .
H7 H 0.0545 0.4398 0.4211 0.027 Uiso 1 1 calc R . . . .
C18 C 0.40130(18) 0.7132(3) 0.5200(2) 0.0163(8) Uani 1 1 d . . . . .
C3 C 0.1849(2) 0.8116(3) 0.2387(2) 0.0252(10) Uani 1 1 d . . . . .
H3 H 0.1444 0.8280 0.2006 0.030 Uiso 1 1 calc R . . . .
C2 C 0.2458(2) 0.8633(3) 0.2436(2) 0.0299(11) Uani 1 1 d . . . . .
H2 H 0.2556 0.9225 0.2101 0.036 Uiso 1 1 calc R . . . .
C5 C 0.07968(18) 0.6381(3) 0.2901(2) 0.0218(9) Uani 1 1 d . . . . .
H5 H 0.0583 0.6806 0.2438 0.026 Uiso 1 1 calc R . . . .
C13 C -0.1322(2) 0.5462(5) 0.1408(3) 0.079(2) Uani 1 1 d . . . . .
H13A H -0.1176 0.4744 0.1238 0.118 Uiso 1 1 calc GR . . . .
H13B H -0.1496 0.5903 0.0912 0.118 Uiso 1 1 calc GR . . . .
H13C H -0.1679 0.5362 0.1734 0.118 Uiso 1 1 calc GR . . . .
C1 C 0.2916(2) 0.8108(3) 0.3088(2) 0.0235(9) Uani 1 1 d . . . . .
H1 H 0.3377 0.8307 0.3260 0.028 Uiso 1 1 calc R . . . .
C4 C 0.14781(18) 0.6548(3) 0.3269(2) 0.0187(9) Uani 1 1 d . . . . .
C22 C 0.41468(19) 0.5846(3) 0.4177(2) 0.0170(9) Uani 1 1 d . . . . .
C19 C 0.47036(18) 0.7405(3) 0.5352(2) 0.0195(9) Uani 1 1 d . . . . .
H19 H 0.4884 0.7930 0.5764 0.023 Uiso 1 1 calc R . . . .
C20 C 0.51225(18) 0.6869(3) 0.4868(2) 0.0187(9) Uani 1 1 d . . . . .
C27 C 0.69615(19) 0.8546(3) 0.5712(2) 0.0359(11) Uani 1 1 d . . . . .
H27A H 0.7145 0.7951 0.6092 0.054 Uiso 1 1 calc GR . . . .
H27B H 0.7079 0.9255 0.5984 0.054 Uiso 1 1 calc GR . . . .
H27C H 0.7153 0.8501 0.5205 0.054 Uiso 1 1 calc GR . . . .
C17 C 0.3529(2) 0.8416(3) 0.6193(2) 0.0239(10) Uani 1 1 d . . . . .
H17 H 0.3925 0.8730 0.6517 0.029 Uiso 1 1 calc R . . . .
C11 C 0.2839(2) 0.4467(3) 0.5838(2) 0.0219(9) Uani 1 1 d . . . . .
H11 H 0.3298 0.4527 0.6108 0.026 Uiso 1 1 calc R . . . .
C6 C 0.04434(19) 0.5553(3) 0.3251(2) 0.0227(9) Uani 1 1 d . . . . .
C16 C 0.2866(2) 0.8662(3) 0.6244(2) 0.0260(10) Uani 1 1 d . . . . .
H16 H 0.2717 0.9177 0.6607 0.031 Uiso 1 1 calc R . . . .
C14 C -0.0883(3) 0.7208(4) 0.2247(3) 0.086(2) Uani 1 1 d . . . . .
H14A H -0.1270 0.7149 0.2528 0.129 Uiso 1 1 calc GR . . . .
H14B H -0.0998 0.7699 0.1766 0.129 Uiso 1 1 calc GR . . . .
H14C H -0.0494 0.7505 0.2635 0.129 Uiso 1 1 calc GR . . . .
C26 C 0.61760(19) 0.8435(3) 0.5480(2) 0.0270(10) Uani 1 1 d . . . . .
H26 H 0.5982 0.8444 0.6000 0.032 Uiso 1 1 calc R . . . .
C8 C 0.14536(19) 0.5187(3) 0.4275(2) 0.0176(9) Uani 1 1 d . . . . .
C25 C 0.2843(2) 0.4240(3) 0.3033(2) 0.0245(10) Uani 1 1 d . . . . .
H25 H 0.2385 0.4011 0.2895 0.029 Uiso 1 1 calc R . . . .
C24 C 0.3378(2) 0.3768(3) 0.2694(2) 0.0282(10) Uani 1 1 d . . . . .
H24 H 0.3342 0.3193 0.2295 0.034 Uiso 1 1 calc R . . . .
C23 C 0.3962(2) 0.4318(3) 0.3064(2) 0.0239(10) Uani 1 1 d . . . . .
H23 H 0.4407 0.4189 0.2974 0.029 Uiso 1 1 calc R . . . .
C21 C 0.48327(18) 0.6064(3) 0.4262(2) 0.0194(9) Uani 1 1 d . . . . .
H21 H 0.5101 0.5692 0.3931 0.023 Uiso 1 1 calc R . . . .
C9 C 0.17437(19) 0.3933(3) 0.5557(2) 0.0216(9) Uani 1 1 d . . . . .
H9 H 0.1321 0.3598 0.5575 0.026 Uiso 1 1 calc R . . . .
C12 C -0.0707(2) 0.6066(4) 0.1951(3) 0.0485(14) Uani 1 1 d . . . . .
H12 H -0.0340 0.6143 0.1621 0.058 Uiso 1 1 calc R . . . .
F4B F -0.0200(9) 0.718(3) 0.512(3) 0.042(9) Uani 0.26(4) 1 d . . P A 3
F1 F 0.0754(8) 0.8004(16) 0.4692(7) 0.056(3) Uani 0.74(4) 1 d . . P A 4
F3 F 0.0346(10) 0.7872(15) 0.5926(5) 0.059(3) Uani 0.74(4) 1 d . . P A 4
F4 F -0.0108(6) 0.6816(10) 0.4794(7) 0.037(2) Uani 0.74(4) 1 d . . P A 4
F2 F 0.09407(12) 0.6424(2) 0.55596(12) 0.0415(7) Uani 1 1 d . . . . .
F3B F 0.066(2) 0.817(2) 0.5942(14) 0.046(7) Uani 0.26(4) 1 d . . P A 3
F1B F 0.079(2) 0.773(3) 0.4665(15) 0.025(6) Uani 0.26(4) 1 d . U P A 3
B1 B 0.0501(3) 0.7303(5) 0.5258(3) 0.0300(12) Uani 1 1 d . . . . .
O1 O 0.18104(19) 0.3801(3) 0.1008(2) 0.0818(13) Uani 1 1 d . . . . .
O2 O 0.1315(7) 0.4450(18) 0.1941(7) 0.082(6) Uani 0.55(2) 1 d . . P B 1
O2B O 0.1558(5) 0.5164(13) 0.1695(7) 0.042(4) Uani 0.45(2) 1 d . . P B 2
N11 N 0.1350(2) 0.4296(4) 0.1211(3) 0.0500(12) Uani 1 1 d . . . . .
C29 C 0.0671(2) 0.4372(4) 0.0655(3) 0.0740(18) Uani 1 1 d . . . . .
H29A H 0.0616 0.5101 0.0396 0.111 Uiso 1 1 calc GR . . . .
H29B H 0.0318 0.4256 0.0983 0.111 Uiso 1 1 calc GR . . . .
H29C H 0.0634 0.3809 0.0220 0.111 Uiso 1 1 calc GR . . . .
F7 F 0.4432(6) 0.5938(19) 0.8307(5) 0.046(3) Uani 0.82(5) 1 d . . P C 6
F5 F 0.43808(11) 0.54923(19) 0.69156(12) 0.0324(6) Uani 1 1 d . . . . .
F7B F 0.427(2) 0.549(4) 0.833(2) 0.021(7) Uani 0.18(5) 1 d . . P C 5
F6 F 0.49114(12) 0.4286(2) 0.79361(13) 0.0437(7) Uani 1 1 d . . . . .
F8 F 0.3727(4) 0.4522(16) 0.7685(8) 0.043(3) Uani 0.82(5) 1 d . . P C 6
F8B F 0.383(2) 0.411(4) 0.750(3) 0.025(8) Uani 0.18(5) 1 d . . P C 5
B2 B 0.4355(2) 0.5023(5) 0.7705(3) 0.0323(13) Uani 1 1 d . . . . .

loop_
_atom_site_aniso_label
_atom_site_aniso_U_11
_atom_site_aniso_U_22
_atom_site_aniso_U_33
_atom_site_aniso_U_23
_atom_site_aniso_U_13
_atom_site_aniso_U_12
Fe1 0.0153(3) 0.0191(3) 0.0193(3) 0.0002(3) 0.0031(2) -0.0013(3)
S2 0.0140(5) 0.0254(6) 0.0366(6) -0.0051(5) 0.0056(4) -0.0007(5)
S1 0.0178(6) 0.0456(8) 0.0371(6) 0.0085(6) -0.0058(4) -0.0074(6)
N10 0.0166(18) 0.0174(18) 0.0231(17) -0.0020(15) 0.0045(13) -0.0015(16)
N5 0.0142(17) 0.0199(18) 0.0220(17) -0.0026(15) 0.0033(13) 0.0010(16)
N6 0.0133(17) 0.024(2) 0.0184(16) 0.0004(15) 0.0024(13) -0.0021(16)
N9 0.0166(18) 0.0222(19) 0.0200(17) -0.0045(15) 0.0038(13) 0.0022(17)
N7 0.0134(17) 0.0172(18) 0.0194(16) -0.0013(14) 0.0030(13) -0.0045(16)
N4 0.0104(17) 0.0198(19) 0.0215(17) 0.0020(15) -0.0001(13) -0.0036(16)
N1 0.0143(18) 0.0224(19) 0.0190(16) -0.0042(15) 0.0016(13) -0.0007(17)
N3 0.0152(17) 0.0173(18) 0.0194(16) 0.0016(14) 0.0023(13) 0.0026(16)
N2 0.0167(18) 0.0218(19) 0.0193(16) 0.0012(15) 0.0021(13) 0.0019(17)
N8 0.0115(17) 0.0185(18) 0.0180(16) -0.0026(14) 0.0040(12) -0.0048(16)
C15 0.016(2) 0.025(2) 0.033(2) 0.002(2) 0.0091(18) 0.002(2)
C28 0.028(3) 0.027(3) 0.053(3) -0.001(2) 0.012(2) -0.004(2)
C10 0.024(2) 0.019(2) 0.024(2) 0.0065(19) 0.0027(17) 0.004(2)
C7 0.019(2) 0.027(2) 0.022(2) -0.0002(19) 0.0037(16) -0.007(2)
C18 0.015(2) 0.015(2) 0.020(2) 0.0046(17) 0.0043(15) -0.0004(19)
C3 0.029(2) 0.022(2) 0.024(2) 0.0087(19) 0.0045(18) 0.009(2)
C2 0.035(3) 0.027(3) 0.030(2) 0.010(2) 0.0101(19) -0.004(2)
C5 0.016(2) 0.028(3) 0.020(2) -0.0005(18) -0.0012(15) 0.005(2)
C13 0.030(3) 0.130(6) 0.062(3) 0.048(4) -0.025(2) -0.023(4)
C1 0.023(2) 0.023(2) 0.027(2) -0.0013(19) 0.0090(17) -0.007(2)
C4 0.016(2) 0.021(2) 0.019(2) -0.0005(18) 0.0054(16) 0.000(2)
C22 0.018(2) 0.013(2) 0.019(2) 0.0050(16) 0.0007(16) 0.0028(19)
C19 0.018(2) 0.020(2) 0.0195(19) -0.0025(17) 0.0000(16) -0.004(2)
C20 0.019(2) 0.014(2) 0.023(2) 0.0036(17) 0.0031(16) -0.0002(19)
C27 0.025(3) 0.034(3) 0.047(3) -0.002(2) 0.004(2) -0.007(2)
C17 0.029(2) 0.022(2) 0.021(2) -0.0045(18) 0.0051(17) -0.005(2)
C11 0.023(2) 0.025(2) 0.017(2) -0.0045(18) 0.0021(17) 0.004(2)
C6 0.017(2) 0.029(2) 0.022(2) 0.0000(19) 0.0030(17) -0.003(2)
C16 0.029(2) 0.024(2) 0.029(2) -0.0121(19) 0.0126(18) -0.003(2)
C14 0.043(4) 0.070(5) 0.149(5) 0.059(4) 0.029(4) 0.025(4)
C26 0.018(2) 0.026(2) 0.036(2) -0.004(2) 0.0048(18) -0.001(2)
C8 0.016(2) 0.018(2) 0.018(2) 0.0006(17) 0.0021(16) 0.0047(19)
C25 0.024(2) 0.027(2) 0.022(2) -0.0046(19) 0.0048(17) -0.007(2)
C24 0.029(3) 0.028(2) 0.029(2) -0.013(2) 0.0083(18) -0.006(2)
C23 0.024(2) 0.025(2) 0.025(2) -0.0045(19) 0.0097(18) 0.001(2)
C21 0.017(2) 0.020(2) 0.023(2) -0.0024(18) 0.0079(16) 0.000(2)
C9 0.019(2) 0.020(2) 0.027(2) 0.0030(19) 0.0074(17) -0.005(2)
C12 0.022(3) 0.066(4) 0.051(3) 0.030(3) -0.009(2) -0.005(3)
F4B 0.017(6) 0.040(13) 0.073(19) 0.021(12) 0.020(8) 0.005(7)
F1 0.036(4) 0.049(7) 0.084(6) 0.026(4) 0.016(4) -0.003(4)
F3 0.055(7) 0.081(7) 0.036(2) -0.025(3) -0.002(4) 0.031(6)
F4 0.022(3) 0.042(4) 0.047(4) -0.003(3) 0.005(2) -0.009(3)
F2 0.0454(17) 0.0409(17) 0.0346(13) -0.0074(12) -0.0016(11) 0.0094(15)
F3B 0.050(16) 0.055(11) 0.030(6) -0.022(6) -0.003(9) 0.004(11)
F1B 0.027(9) 0.034(12) 0.016(9) -0.002(7) 0.011(6) -0.004(8)
B1 0.021(3) 0.041(4) 0.027(3) -0.003(3) 0.002(2) 0.003(3)
O1 0.055(3) 0.076(3) 0.102(3) -0.040(2) -0.016(2) 0.027(3)
O2 0.057(7) 0.130(13) 0.052(6) -0.036(7) -0.006(5) 0.019(8)
O2B 0.029(5) 0.063(8) 0.038(5) -0.021(5) 0.012(4) -0.005(5)
N11 0.036(3) 0.055(3) 0.052(3) -0.008(2) -0.009(2) 0.016(3)
C29 0.043(3) 0.053(4) 0.105(4) 0.006(3) -0.040(3) 0.007(3)
F7 0.029(3) 0.066(8) 0.040(2) -0.021(4) -0.001(2) 0.011(4)
F5 0.0290(14) 0.0426(16) 0.0264(12) 0.0040(11) 0.0074(10) 0.0065(13)
F7B 0.030(14) 0.011(14) 0.020(9) 0.002(9) -0.001(8) -0.008(11)
F6 0.0293(15) 0.0522(18) 0.0460(14) 0.0087(13) -0.0018(11) 0.0134(15)
F8 0.022(3) 0.079(7) 0.029(3) 0.016(4) 0.006(2) 0.009(3)
F8B 0.006(11) 0.045(18) 0.024(12) -0.005(11) 0.005(7) -0.004(10)
B2 0.017(3) 0.058(4) 0.020(3) 0.000(3) -0.001(2) 0.010(3)

loop_
_atom_type_symbol
_atom_type_description
_atom_type_scat_dispersion_real
_atom_type_scat_dispersion_imag
_atom_type_scat_source
C C 0.0033 0.0016 'International Tables Vol C Tables 4.2.6.8 and 6.1.1.4'
H H 0.0000 0.0000 'International Tables Vol C Tables 4.2.6.8 and 6.1.1.4'
B B 0.0013 0.0007 'International Tables Vol C Tables 4.2.6.8 and 6.1.1.4'
F F 0.0171 0.0103 'International Tables Vol C Tables 4.2.6.8 and 6.1.1.4'
Fe Fe 0.3463 0.8444 'International Tables Vol C Tables 4.2.6.8 and 6.1.1.4'
N N 0.0061 0.0033 'International Tables Vol C Tables 4.2.6.8 and 6.1.1.4'
O O 0.0106 0.0060 'International Tables Vol C Tables 4.2.6.8 and 6.1.1.4'
S S 0.1246 0.1234 'International Tables Vol C Tables 4.2.6.8 and 6.1.1.4'

loop_
_exptl_crystal_face_index_h
_exptl_crystal_face_index_k
_exptl_crystal_face_index_l
_exptl_crystal_face_perp_dist
1 16 10 0.0247
0 -16 -10 0.0411
-21 -4 0 0.0906
22 -3 -5 0.1225
0 -6 26 0.0346
1 6 -26 0.0526

loop_
_geom_angle_atom_site_label_1
_geom_angle_atom_site_label_2
_geom_angle_atom_site_label_3
_geom_angle
N10 Fe1 N6 159.36(12)
N5 Fe1 N10 93.41(12)
N5 Fe1 N6 91.29(11)
N1 Fe1 N10 91.26(11)
N1 Fe1 N5 159.26(12)
N1 Fe1 N6 91.42(12)
N3 Fe1 N10 96.24(12)
N3 Fe1 N5 79.56(12)
N3 Fe1 N6 104.39(12)
N3 Fe1 N1 79.86(12)
N3 Fe1 N8 174.47(12)
N8 Fe1 N10 79.79(12)
N8 Fe1 N5 104.41(12)
N8 Fe1 N6 79.57(12)
N8 Fe1 N1 96.30(12)
C20 S2 C26 105.20(18)
C6 S1 C12 105.59(19)
N9 N10 Fe1 112.4(2)
C25 N10 Fe1 143.1(3)
C25 N10 N9 104.5(3)
N4 N5 Fe1 112.6(2)
C11 N5 Fe1 141.9(3)
C11 N5 N4 105.3(3)
N7 N6 Fe1 112.4(2)
C15 N6 Fe1 142.9(3)
C15 N6 N7 104.6(3)
N10 N9 C22 116.5(3)
C23 N9 N10 111.5(3)
C23 N9 C22 131.9(3)
N6 N7 C18 116.3(3)
C17 N7 N6 111.2(3)
C17 N7 C18 132.2(3)
N5 N4 C8 116.6(3)
C9 N4 N5 111.2(3)
C9 N4 C8 132.0(3)
N2 N1 Fe1 113.1(2)
C1 N1 Fe1 142.3(3)
C1 N1 N2 104.5(3)
C4 N3 Fe1 120.7(2)
C4 N3 C8 118.2(3)
C8 N3 Fe1 120.8(2)
N1 N2 C4 116.0(3)
C3 N2 N1 110.5(3)
C3 N2 C4 133.5(3)
C18 N8 Fe1 120.9(2)
C22 N8 Fe1 120.4(2)
C22 N8 C18 118.0(3)
N6 C15 H15 124.3
N6 C15 C16 111.4(3)
C16 C15 H15 124.3
H28A C28 H28B 109.5
H28A C28 H28C 109.5
H28B C28 H28C 109.5
C26 C28 H28A 109.5
C26 C28 H28B 109.5
C26 C28 H28C 109.5
C11 C10 H10 126.7
C9 C10 H10 126.7
C9 C10 C11 106.5(3)
C6 C7 H7 121.2
C8 C7 H7 121.2
C8 C7 C6 117.7(4)
N8 C18 N7 110.2(3)
N8 C18 C19 123.2(3)
C19 C18 N7 126.6(3)
N2 C3 H3 126.3
C2 C3 N2 107.4(3)
C2 C3 H3 126.3
C3 C2 H2 126.7
C3 C2 C1 106.6(3)
C1 C2 H2 126.7
C4 C5 H5 121.5
C4 C5 C6 117.1(3)
C6 C5 H5 121.5
H13A C13 H13B 109.5
H13A C13 H13C 109.5
H13B C13 H13C 109.5
C12 C13 H13A 109.5
C12 C13 H13B 109.5
C12 C13 H13C 109.5
N1 C1 C2 111.0(4)
N1 C1 H1 124.5
C2 C1 H1 124.5
N3 C4 N2 110.2(3)
N3 C4 C5 123.8(4)
C5 C4 N2 126.0(3)
N8 C22 N9 110.3(3)
N8 C22 C21 123.9(3)
C21 C22 N9 125.8(3)
C18 C19 H19 121.1
C18 C19 C20 117.7(3)
C20 C19 H19 121.1
C19 C20 S2 125.2(3)
C19 C20 C21 119.4(3)
C21 C20 S2 115.4(3)
H27A C27 H27B 109.5
H27A C27 H27C 109.5
H27B C27 H27C 109.5
C26 C27 H27A 109.5
C26 C27 H27B 109.5
C26 C27 H27C 109.5
N7 C17 H17 126.6
C16 C17 N7 106.8(3)
C16 C17 H17 126.6
N5 C11 C10 110.4(3)
N5 C11 H11 124.8
C10 C11 H11 124.8
C7 C6 S1 115.3(3)
C5 C6 S1 124.6(3)
C5 C6 C7 120.1(3)
C15 C16 H16 127.0
C17 C16 C15 106.0(3)
C17 C16 H16 127.0
H14A C14 H14B 109.5
H14A C14 H14C 109.5
H14B C14 H14C 109.5
C12 C14 H14A 109.5
C12 C14 H14B 109.5
C12 C14 H14C 109.5
S2 C26 H26 109.5
C28 C26 S2 111.0(3)
C28 C26 C27 111.2(3)
C28 C26 H26 109.5
C27 C26 S2 106.0(3)
C27 C26 H26 109.5
N3 C8 N4 110.2(3)
N3 C8 C7 123.2(3)
C7 C8 N4 126.7(3)
N10 C25 H25 124.2
N10 C25 C24 111.6(3)
C24 C25 H25 124.2
C25 C24 H24 127.0
C23 C24 C25 106.1(3)
C23 C24 H24 127.0
N9 C23 C24 106.2(3)
N9 C23 H23 126.9
C24 C23 H23 126.9
C22 C21 C20 117.8(3)
C22 C21 H21 121.1
C20 C21 H21 121.1
N4 C9 H9 126.7
C10 C9 N4 106.6(3)
C10 C9 H9 126.7
S1 C12 H12 108.9
C13 C12 S1 105.5(3)
C13 C12 H12 108.9
C14 C12 S1 110.9(3)
C14 C12 C13 113.5(4)
C14 C12 H12 108.9
F4B B1 F2 121.4(12)
F4B B1 F3B 105.2(13)
F1 B1 F4 106.2(7)
F3 B1 F1 112.2(8)
F3 B1 F4 109.0(5)
F3 B1 F2 108.9(5)
F2 B1 F1 113.7(8)
F2 B1 F4 106.6(7)
F2 B1 F3B 103.6(12)
F1B B1 F4B 119(2)
F1B B1 F2 102.9(19)
F1B B1 F3B 101.8(18)
O1 N11 O2 122.4(5)
O1 N11 O2B 112.8(6)
O1 N11 C29 121.8(4)
O2 N11 C29 111.6(7)
O2B N11 C29 117.3(5)
N11 C29 H29A 109.5
N11 C29 H29B 109.5
N11 C29 H29C 109.5
H29A C29 H29B 109.5
H29A C29 H29C 109.5
H29B C29 H29C 109.5
F5 B2 F7 106.6(9)
F5 B2 F6 109.2(4)
F5 B2 F8B 103.6(14)
F7B B2 F5 128.0(18)
F7B B2 F6 107.2(15)
F7B B2 F8B 109.2(14)
F6 B2 F7 108.7(4)
F6 B2 F8B 94(2)
F8 B2 F7 109.0(5)
F8 B2 F5 110.0(5)
F8 B2 F6 113.1(8)

loop_
_geom_bond_atom_site_label_1
_geom_bond_atom_site_label_2
_geom_bond_distance
Fe1 N10 1.978(3)
Fe1 N5 1.977(3)
Fe1 N6 1.984(3)
Fe1 N1 1.958(3)
Fe1 N3 1.894(3)
Fe1 N8 1.894(3)
S2 C20 1.746(4)
S2 C26 1.814(4)
S1 C6 1.756(4)
S1 C12 1.811(4)
N10 N9 1.374(4)
N10 C25 1.317(4)
N5 N4 1.377(4)
N5 C11 1.319(4)
N6 N7 1.385(4)
N6 C15 1.319(4)
N9 C22 1.408(4)
N9 C23 1.359(4)
N7 C18 1.397(4)
N7 C17 1.363(4)
N4 C8 1.398(4)
N4 C9 1.357(4)
N1 N2 1.385(4)
N1 C1 1.325(4)
N3 C4 1.334(4)
N3 C8 1.339(4)
N2 C3 1.353(4)
N2 C4 1.405(4)
N8 C18 1.343(4)
N8 C22 1.335(4)
C15 H15 0.9300
C15 C16 1.409(5)
C28 H28A 0.9600
C28 H28B 0.9600
C28 H28C 0.9600
C28 C26 1.520(5)
C10 H10 0.9300
C10 C11 1.410(5)
C10 C9 1.355(5)
C7 H7 0.9300
C7 C6 1.403(5)
C7 C8 1.366(5)
C18 C19 1.378(5)
C3 H3 0.9300
C3 C2 1.341(5)
C2 H2 0.9300
C2 C1 1.392(5)
C5 H5 0.9300
C5 C4 1.376(5)
C5 C6 1.388(5)
C13 H13A 0.9600
C13 H13B 0.9600
C13 H13C 0.9600
C13 C12 1.533(6)
C1 H1 0.9300
C22 C21 1.360(5)
C19 H19 0.9300
C19 C20 1.392(5)
C20 C21 1.407(5)
C27 H27A 0.9600
C27 H27B 0.9600
C27 H27C 0.9600
C27 C26 1.530(5)
C17 H17 0.9300
C17 C16 1.359(5)
C11 H11 0.9300
C16 H16 0.9300
C14 H14A 0.9600
C14 H14B 0.9600
C14 H14C 0.9600
C14 C12 1.504(7)
C26 H26 0.9800
C25 H25 0.9300
C25 C24 1.395(5)
C24 H24 0.9300
C24 C23 1.361(5)
C23 H23 0.9300
C21 H21 0.9300
C9 H9 0.9300
C12 H12 0.9800
F4B B1 1.368(17)
F1 B1 1.394(14)
F3 B1 1.351(9)
F4 B1 1.413(8)
F2 B1 1.388(5)
F3B B1 1.49(3)
F1B B1 1.30(3)
O1 N11 1.180(4)
O2 N11 1.198(11)
O2B N11 1.311(12)
N11 C29 1.465(5)
C29 H29A 0.9600
C29 H29B 0.9600
C29 H29C 0.9600
F7 B2 1.444(15)
F5 B2 1.393(5)
F7B B2 1.18(3)
F6 B2 1.401(5)
F8 B2 1.371(8)
F8B B2 1.50(3)

loop_
_exptl_oxdiff_crystal_face_indexfrac_h
_exptl_oxdiff_crystal_face_indexfrac_k
_exptl_oxdiff_crystal_face_indexfrac_l
_exptl_oxdiff_crystal_face_x
_exptl_oxdiff_crystal_face_y
_exptl_oxdiff_crystal_face_z
1.0172 15.9896 10.0335 -0.9581 0.3504 -0.0903
-0.0173 -15.9901 -10.0331 0.9588 -0.3452 0.0455
-21.0015 -3.9894 -0.0146 0.2234 -0.1035 0.9451
21.9937 -3.0063 -4.9998 0.1972 -0.0652 -0.9683
0.0015 -6.0193 25.9963 0.3372 0.9562 -0.0667
0.9984 6.0188 -25.9960 -0.3365 -0.9511 0.0219
